data_1509125
loop_
_publ_author_name
'Husak, O.A.'
'Parasyuk, O.V.'
'Gulay, L.D.'
'Olekseyuk, I.D.'

_publ_section_title
;
 The Ag Ga S2 + 2(Cd Se) <=> Ag Ga Se2 + 2(Cd S) system
;
_journal_name_full 'Journal of Alloys Compd.'
_journal_page_first 25
_journal_page_last 35
_journal_paper_doi 10.1016/j.jallcom.2003.08.006
_journal_volume 367
_journal_year 2004
_chemical_formula_sum 'Ag0.5 Cd Ga0.5 S Se'
_chemical_name_systematic
;
Silver cadmium gallium sulfide selenide (0.5/1/0.5/1/1) - beta
;
_space_group_IT_number 186
_symmetry_space_group_name_Hall 'P 6c -2c'
_symmetry_space_group_name_H-M 'P 63 m c'
_cell_angle_alpha 90
_cell_angle_beta 90
_cell_angle_gamma 120
_cell_formula_units_Z 1
_cell_length_a 4.1224
_cell_length_b 4.1224
_cell_length_c 6.7363
_cell_volume 99.141
_citation_journal_id_ASTM JALCEU
_cod_data_source_file silver0-1_93.cif
_cod_data_source_block Ag0.5Cd1Ga0.5S1Se1
_cod_original_cell_volume 99.14076
_cod_original_formula_sum 'Ag0.5 Cd1 Ga0.5 S1 Se1'
_cod_database_code 1509125

loop_
_symmetry_equiv_pos_as_xyz
x,y,z
x-y,x,z+1/2
-y,x-y,z
-x,-y,z+1/2
-x+y,-x,z
y,-x+y,z+1/2
y,x,z+1/2
-x+y,y,z
-x,-x+y,z+1/2
-y,-x,z
x-y,-y,z+1/2
x,x-y,z

loop_
_atom_site_label
_atom_site_type_symbol
_atom_site_fract_x
_atom_site_fract_y
_atom_site_fract_z
_atom_site_occupancy
Cd1 Cd+2 0.3333 0.6667 0.3772 0.5
Se1 Se-2 0.3333 0.6667 0 0.5
Ga1 Ga+3 0.3333 0.6667 0.3772 0.25
Ag1 Ag+1 0.3333 0.6667 0.3772 0.25
S1 S-2 0.3333 0.6667 0 0.5
